data_7160922
loop_
_publ_author_name
'Khachatryan, Emma A.'
'Stepanyan, Lala A.'
'Gevorgyan, Hasmik'
'Sargsyan, Armen'
'Hovhannisyan, Anahit'
'Mkrtchyan, Anna'
'Malkov, Andrei'
'Saghyan, Ashot S.'

_publ_section_title
;
 Synthesis of enantiomerically enriched \b-N-amino substituted analogs of
 the (S)-\a-alanine via sequential nucleophilic Michael addition,
 cross-coupling and [3+2]-cycloaddition reactions on the coordination
 sphere of a chiral Ni(II) complex of amino acid Schiff bases
;
_journal_name_full 'Organic &amp; Biomolecular Chemistry'
_journal_paper_doi 10.1039/D5OB01593F
_journal_year 2025
_chemical_absolute_configuration ad
_chemical_formula_moiety 'C34 H36 N4 Ni O3'
_chemical_formula_sum 'C34 H36 N4 Ni O3'
_chemical_formula_weight 607.38
_space_group_crystal_system orthorhombic
_space_group_IT_number 19
_space_group_name_Hall 'P 2ac 2ab'
_space_group_name_H-M_alt 'P 21 21 21'
_atom_sites_solution_hydrogens geom
_atom_sites_solution_primary dual
_audit_creation_date 2025-08-29
_audit_creation_method
;
Olex2 1.5-ac7-018
(compiled 2025.08.06 svn.rb7424aed for Rigaku Oxford Diffraction, GUI svn.r7314)
;
_audit_update_record
;
2025-09-10 deposited with the CCDC.	2025-12-09 downloaded from the CCDC.
;
_cell_angle_alpha 90
_cell_angle_beta 90
_cell_angle_gamma 90
_cell_formula_units_Z 4
_cell_length_a 7.54522(7)
_cell_length_b 16.10301(15)
_cell_length_c 24.9287(2)
_cell_measurement_reflns_used 74191
_cell_measurement_temperature 100.01(14)
_cell_measurement_theta_max 32.3100
_cell_measurement_theta_min 2.6650
_cell_volume 3028.86(5)
_computing_cell_refinement 'CrysAlisPro 1.171.44.119a (Rigaku OD, 2025)'
_computing_data_collection 'CrysAlisPro 1.171.44.119a (Rigaku OD, 2025)'
_computing_data_reduction 'CrysAlisPro 1.171.44.119a (Rigaku OD, 2025)'
_computing_molecular_graphics 'Olex2 1.5-ac7-018 (Dolomanov et al., 2009)'
_computing_publication_material 'Olex2 1.5-ac7-018 (Dolomanov et al., 2009)'
_computing_structure_refinement 'SHELXL 2018/3 (Sheldrick, 2015)'
_computing_structure_solution 'SHELXT  (Sheldrick, 2015)'
_diffrn_ambient_environment N~2~
_diffrn_ambient_temperature 100.01(14)
_diffrn_detector 'Hybrid Pixel Array Detector'
_diffrn_detector_area_resol_mean 10.0000
_diffrn_detector_type HyPix
_diffrn_measured_fraction_theta_full 0.999
_diffrn_measured_fraction_theta_max 0.927
_diffrn_measurement_details
;
List of Runs (angles in degrees, time in seconds):

  # Type    Start    End  Width  t~exp~   \w     \q     \k     \f   Frames
#--------------------------------------------------------------------------
  1  \w    -22.00  44.00   0.50   20.62    --    9.02 -99.00 -90.00  132
  2  \w    -18.00  13.00   0.50   20.62    --    9.02 -99.00  60.00   62
  3  \w    -62.00 -12.00   0.50   20.62    --    9.02 -77.00-180.00  100
  4  \w    -63.00   5.00   0.50   20.62    --    9.02 -19.00-180.00  136
  5  \w      4.00  69.00   0.50   20.62    --    9.02  77.00 -60.00  130
  6  \w     19.00  44.00   0.50   20.62    --    9.02 -99.00  60.00   50
  7  \w    -38.00  22.00   0.50   20.62    --    9.02 -38.00 120.00  120
  8  \w      7.00  33.00   0.50   20.62    --    9.02 -77.00-180.00   52
  9  \w     36.00  81.00   0.50   20.62    --    9.02  77.00 150.00   90
 10  \w     -9.00  23.00   0.50   20.62    --    9.02  77.00 150.00   64
 11  \w    -85.00   1.00   0.50   20.62    --   -9.80 -19.00  60.00  172
 12  \w    -26.00  62.00   0.50   20.62    --   -9.80  57.00  30.00  176
 13  \w    -23.00  25.00   0.50   20.62    --   -9.80 -99.00   0.00   96
 14  \w    -51.00 -26.00   0.50   20.62    --   -9.80 111.00-102.57   50
 15  \w    -24.00  40.00   0.50   20.62    --   -9.80  38.00 -90.00  128
 16  \w    -10.00  25.00   0.50   20.62    --   -9.80 -99.00-180.00   70
 17  \w    -50.00 -22.00   0.50   20.62    --   -9.80 109.00 -71.26   56
 18  \w    -50.00 -25.00   0.50   20.62    --   -9.80 109.00  19.45   50
 19  \w    -18.00  18.00   0.50   20.62    --   -9.80 -99.00-120.00   72
 20  \w    -49.00 -24.00   0.50   20.62    --   -9.80 107.00 132.08   50
 21  \w    -49.00 -24.00   0.50   20.62    --   -9.80 107.00  56.41   50
;
_diffrn_measurement_device 'four-circle diffractometer'
_diffrn_measurement_device_type 'XtaLAB Synergy, Dualflex, HyPix'
_diffrn_measurement_method '\w scans'
_diffrn_orient_matrix_type 'CrysAlisPro convention (1999,Acta A55,543-557)'
_diffrn_orient_matrix_UB_11 0.0060601000
_diffrn_orient_matrix_UB_12 -0.0262479000
_diffrn_orient_matrix_UB_13 0.0227690000
_diffrn_orient_matrix_UB_21 0.0147911000
_diffrn_orient_matrix_UB_22 -0.0346265000
_diffrn_orient_matrix_UB_23 -0.0170200000
_diffrn_orient_matrix_UB_31 0.0926354000
_diffrn_orient_matrix_UB_32 0.0072365000
_diffrn_orient_matrix_UB_33 0.0012206000
_diffrn_radiation_monochromator mirror
_diffrn_radiation_probe x-ray
_diffrn_radiation_type 'Mo K\a'
_diffrn_radiation_wavelength 0.71073
_diffrn_reflns_av_R_equivalents 0.0283
_diffrn_reflns_av_unetI/netI 0.0139
_diffrn_reflns_Laue_measured_fraction_full 0.999
_diffrn_reflns_Laue_measured_fraction_max 0.927
_diffrn_reflns_limit_h_max 10
_diffrn_reflns_limit_h_min -10
_diffrn_reflns_limit_k_max 22
_diffrn_reflns_limit_k_min -23
_diffrn_reflns_limit_l_max 36
_diffrn_reflns_limit_l_min -34
_diffrn_reflns_number 98490
_diffrn_reflns_point_group_measured_fraction_full 1.000
_diffrn_reflns_point_group_measured_fraction_max 0.905
_diffrn_reflns_theta_full 25.242
_diffrn_reflns_theta_max 32.210
_diffrn_reflns_theta_min 2.066
_diffrn_source 'micro-focus sealed X-ray tube'
_diffrn_source_type 'PhotonJet (Mo) X-ray Source'
_exptl_absorpt_coefficient_mu 0.681
_exptl_absorpt_correction_T_max 1.00000
_exptl_absorpt_correction_T_min 0.77675
_exptl_absorpt_correction_type multi-scan
_exptl_absorpt_process_details
;
CrysAlisPro 1.171.44.119a (Rigaku Oxford Diffraction, 2025)
Empirical absorption correction using spherical harmonics,
implemented in SCALE3 ABSPACK scaling algorithm.
;
_exptl_crystal_colour 'dark red'
_exptl_crystal_colour_modifier dark
_exptl_crystal_colour_primary red
_exptl_crystal_density_diffrn 1.332
_exptl_crystal_description prism
_exptl_crystal_F_000 1280
_exptl_crystal_size_max 0.3
_exptl_crystal_size_mid 0.12
_exptl_crystal_size_min 0.1
_refine_diff_density_max 0.347
_refine_diff_density_min -0.234
_refine_diff_density_rms 0.043
_refine_ls_abs_structure_details
;
 Flack x determined using 3944 quotients [(I+)-(I-)]/[(I+)+(I-)]
 (Parsons, Flack and Wagner, Acta Cryst. B69 (2013) 249-259).
;
_refine_ls_abs_structure_Flack -0.0096(18)
_refine_ls_extinction_method none
_refine_ls_goodness_of_fit_ref 1.042
_refine_ls_hydrogen_treatment constr
_refine_ls_matrix_type full
_refine_ls_number_parameters 380
_refine_ls_number_reflns 9681
_refine_ls_number_restraints 0
_refine_ls_restrained_S_all 1.042
_refine_ls_R_factor_all 0.0236
_refine_ls_R_factor_gt 0.0222
_refine_ls_shift/su_max 0.002
_refine_ls_shift/su_mean 0.000
_refine_ls_structure_factor_coef Fsqd
_refine_ls_weighting_details 'w=1/[\s^2^(Fo^2^)+(0.0334P)^2^+0.5394P] where P=(Fo^2^+2Fc^2^)/3'
_refine_ls_weighting_scheme calc
_refine_ls_wR_factor_gt 0.0564
_refine_ls_wR_factor_ref 0.0571
_reflns_Friedel_coverage 0.752
_reflns_Friedel_fraction_full 1.000
_reflns_Friedel_fraction_max 0.877
_reflns_number_gt 9354
_reflns_number_total 9681
_reflns_threshold_expression 'I > 2\s(I)'
_cod_data_source_file d5ob01593f2.cif
_cod_data_source_block ag061_100k
_cod_original_cell_volume 3028.85(5)
_cod_database_code 7160922
_shelx_shelxl_version_number 2018/3
_chemical_oxdiff_formula CHNONi
_shelx_space_group_comment
;
The symmetry employed for this shelxl refinement is uniquely defined
by the following loop, which should always be used as a source of
symmetry information in preference to the above space-group names.
They are only intended as comments.
;
_shelx_estimated_absorpt_t_max 0.935
_shelx_estimated_absorpt_t_min 0.822
_diffrn_oxdiff_digest_od_ed
;

;
_diffrn_oxdiff_measurement_exp_name AG061_100K.par
_olex2_refinement_description
;
1. Fixed Uiso
 At 1.2 times of:
  All C(H) groups, All C(H,H) groups
 At 1.5 times of:
  All C(H,H,H) groups
2.a Ternary CH refined with riding coordinates:
 C13(H13), C33(H33)
2.b Secondary CH2 refined with riding coordinates:
 C14(H14A,H14B), C16(H16A,H16B), C17(H17A,H17B), C19(H19A,H19B), C31(H31A,
 H31B), C34(H34A,H34B), C35(H35A,H35B), C36(H36A,H36B)
2.c Aromatic/amide H refined with riding coordinates:
 C4(H4), C5(H5), C6(H6), C7(H7), C26(H26), C27(H27), C28(H28), C29(H29),
 C30(H30), C38(H38), C39(H39), C40(H40), C41(H41), C42(H42)
2.d Idealised Me refined as rotating group:
 C18(H18A,H18B,H18C)
2.e :
 C21(H21)
;
_olex2_submission_special_instructions 'No special instructions were received'
_oxdiff_exptl_absorpt_empirical_details
;
Empirical correction (ABSPACK) includes:
- Absorption correction using spherical harmonics
- Frame scaling
;
_oxdiff_exptl_absorpt_empirical_full_max 1.245
_oxdiff_exptl_absorpt_empirical_full_min 0.571

loop_
_space_group_symop_operation_xyz
'x, y, z'
'-x+1/2, -y, z+1/2'
'-x, y+1/2, -z+1/2'
'x+1/2, -y+1/2, -z'

loop_
_atom_site_label
_atom_site_type_symbol
_atom_site_fract_x
_atom_site_fract_y
_atom_site_fract_z
_atom_site_U_iso_or_equiv
_atom_site_adp_type
_atom_site_occupancy
_atom_site_site_symmetry_order
_atom_site_calc_flag
_atom_site_refinement_flags_posn
_atom_site_refinement_flags_adp
_atom_site_refinement_flags_occupancy
_atom_site_disorder_assembly
_atom_site_disorder_group
Ni1 Ni 0.52624(2) 0.57846(2) 0.37181(2) 0.01265(4) Uani 1 1 d . . . . .
C2 C 0.43087(18) 0.45252(8) 0.44921(6) 0.0168(2) Uani 1 1 d . . . . .
C3 C 0.57368(19) 0.40260(8) 0.43084(5) 0.0161(2) Uani 1 1 d . . . . .
C4 C 0.6267(2) 0.33300(9) 0.46134(6) 0.0228(3) Uani 1 1 d . . . . .
H4 H 0.721011 0.299322 0.448544 0.027 Uiso 1 1 calc R U . . .
C5 C 0.5458(3) 0.31241(10) 0.50910(6) 0.0298(3) Uani 1 1 d . . . . .
H5 H 0.583691 0.265451 0.529105 0.036 Uiso 1 1 calc R U . . .
C6 C 0.4081(2) 0.36170(11) 0.52721(7) 0.0303(3) Uani 1 1 d . . . . .
H6 H 0.352600 0.348684 0.560368 0.036 Uiso 1 1 calc R U . . .
C7 C 0.3494(2) 0.42944(10) 0.49819(6) 0.0247(3) Uani 1 1 d . . . . .
H7 H 0.252465 0.461150 0.511341 0.030 Uiso 1 1 calc R U . . .
N8 N 0.38377(15) 0.52532(7) 0.42201(5) 0.0151(2) Uani 1 1 d . . . . .
C9 C 0.23290(18) 0.56821(9) 0.43423(6) 0.0192(3) Uani 1 1 d . . . . .
O10 O 0.10209(15) 0.54352(8) 0.45906(5) 0.0293(3) Uani 1 1 d . . . . .
C11 C 0.66961(16) 0.41745(8) 0.38085(5) 0.0142(2) Uani 1 1 d . . . . .
N12 N 0.64296(15) 0.48293(7) 0.35156(4) 0.01359(19) Uani 1 1 d . . . . .
C13 C 0.73262(18) 0.49346(8) 0.29951(5) 0.0146(2) Uani 1 1 d . . . . .
H13 H 0.848902 0.463691 0.300370 0.018 Uiso 1 1 calc R U . . .
C14 C 0.62082(19) 0.46006(8) 0.25235(5) 0.0174(2) Uani 1 1 d . . . . .
H14A H 0.694154 0.460774 0.219422 0.021 Uiso 1 1 calc R U . . .
H14B H 0.588746 0.401575 0.259810 0.021 Uiso 1 1 calc R U . . .
N15 N 0.45803(17) 0.50745(7) 0.24241(5) 0.0178(2) Uani 1 1 d . . . . .
C16 C 0.4314(2) 0.52593(9) 0.18507(6) 0.0213(3) Uani 1 1 d . . . . .
H16A H 0.307785 0.544494 0.179356 0.026 Uiso 1 1 calc R U . . .
H16B H 0.449794 0.474609 0.163923 0.026 Uiso 1 1 calc R U . . .
C17 C 0.5575(2) 0.59273(9) 0.16508(6) 0.0230(3) Uani 1 1 d . . . . .
H17A H 0.680924 0.572815 0.168961 0.028 Uiso 1 1 calc R U . . .
H17B H 0.543880 0.642953 0.187614 0.028 Uiso 1 1 calc R U . . .
C18 C 0.5240(3) 0.61570(11) 0.10653(6) 0.0309(3) Uani 1 1 d . . . . .
H18A H 0.529846 0.565572 0.084313 0.046 Uiso 1 1 calc R U . . .
H18B H 0.614363 0.655324 0.094587 0.046 Uiso 1 1 calc R U . . .
H18C H 0.406391 0.640959 0.103115 0.046 Uiso 1 1 calc R U . . .
C19 C 0.2999(2) 0.46846(10) 0.26583(6) 0.0224(3) Uani 1 1 d . . . . .
H19A H 0.197810 0.506260 0.260788 0.027 Uiso 1 1 calc R U . . .
H19B H 0.318852 0.462003 0.304906 0.027 Uiso 1 1 calc R U . . .
C20 C 0.2541(2) 0.38619(10) 0.24292(7) 0.0245(3) Uani 1 1 d . . . . .
C21 C 0.2219(2) 0.31906(11) 0.22546(7) 0.0298(3) Uani 1 1 d . . . . .
H21 H 0.196285 0.265478 0.211534 0.036 Uiso 1 1 calc R U . . .
C22 C 0.76569(17) 0.58641(8) 0.29227(5) 0.0150(2) Uani 1 1 d . . . . .
O23 O 0.87039(14) 0.61087(7) 0.25825(4) 0.0196(2) Uani 1 1 d . . . . .
O24 O 0.67690(13) 0.63398(6) 0.32462(4) 0.01633(18) Uani 1 1 d . . . . .
C25 C 0.56224(18) 0.67125(8) 0.48286(6) 0.0172(2) Uani 1 1 d . . . . .
C26 C 0.4518(2) 0.67066(10) 0.52769(6) 0.0230(3) Uani 1 1 d . . . . .
H26 H 0.349229 0.704851 0.528126 0.028 Uiso 1 1 calc R U . . .
C27 C 0.4896(2) 0.62065(11) 0.57192(6) 0.0280(3) Uani 1 1 d . . . . .
H27 H 0.412990 0.620482 0.602155 0.034 Uiso 1 1 calc R U . . .
C28 C 0.6408(2) 0.57095(11) 0.57140(6) 0.0274(3) Uani 1 1 d . . . . .
H28 H 0.667432 0.536610 0.601316 0.033 Uiso 1 1 calc R U . . .
C29 C 0.7525(2) 0.57164(10) 0.52706(6) 0.0239(3) Uani 1 1 d . . . . .
H29 H 0.855393 0.537663 0.526727 0.029 Uiso 1 1 calc R U . . .
C30 C 0.71427(19) 0.62178(9) 0.48327(6) 0.0190(3) Uani 1 1 d . . . . .
H30 H 0.792170 0.622453 0.453336 0.023 Uiso 1 1 calc R U . . .
C31 C 0.5180(2) 0.72442(8) 0.43477(6) 0.0184(2) Uani 1 1 d . . . . .
H31A H 0.451318 0.773789 0.447114 0.022 Uiso 1 1 calc R U . . .
H31B H 0.629894 0.744213 0.418427 0.022 Uiso 1 1 calc R U . . .
N32 N 0.41134(16) 0.68086(7) 0.39267(5) 0.0157(2) Uani 1 1 d . . . . .
C33 C 0.23041(18) 0.65531(9) 0.41113(6) 0.0189(3) Uani 1 1 d . . . . .
H33 H 0.186817 0.695215 0.438893 0.023 Uiso 1 1 calc R U . . .
C34 C 0.1109(2) 0.66035(12) 0.36079(7) 0.0295(3) Uani 1 1 d . . . . .
H34A H 0.067709 0.604475 0.350590 0.035 Uiso 1 1 calc R U . . .
H34B H 0.007393 0.696677 0.367563 0.035 Uiso 1 1 calc R U . . .
C35 C 0.2284(2) 0.69682(11) 0.31639(6) 0.0272(3) Uani 1 1 d . . . . .
H35A H 0.275963 0.652496 0.292935 0.033 Uiso 1 1 calc R U . . .
H35B H 0.161639 0.737067 0.294194 0.033 Uiso 1 1 calc R U . . .
C36 C 0.3766(2) 0.73969(9) 0.34731(6) 0.0217(3) Uani 1 1 d . . . . .
H36A H 0.483296 0.746833 0.324668 0.026 Uiso 1 1 calc R U . . .
H36B H 0.338109 0.794664 0.360742 0.026 Uiso 1 1 calc R U . . .
C37 C 0.80870(18) 0.35579(8) 0.36505(5) 0.0153(2) Uani 1 1 d . . . . .
C38 C 0.7677(2) 0.28509(8) 0.33522(6) 0.0199(3) Uani 1 1 d . . . . .
H38 H 0.649667 0.275552 0.323471 0.024 Uiso 1 1 calc R U . . .
C39 C 0.9014(2) 0.22852(9) 0.32280(6) 0.0241(3) Uani 1 1 d . . . . .
H39 H 0.874317 0.180306 0.302434 0.029 Uiso 1 1 calc R U . . .
C40 C 1.0733(2) 0.24213(10) 0.33993(6) 0.0256(3) Uani 1 1 d . . . . .
H40 H 1.163792 0.203432 0.331134 0.031 Uiso 1 1 calc R U . . .
C41 C 1.1140(2) 0.31222(10) 0.36996(6) 0.0238(3) Uani 1 1 d . . . . .
H41 H 1.232103 0.321119 0.381896 0.029 Uiso 1 1 calc R U . . .
C42 C 0.9820(2) 0.36959(8) 0.38265(5) 0.0190(2) Uani 1 1 d . . . . .
H42 H 1.009725 0.417651 0.403095 0.023 Uiso 1 1 calc R U . . .

loop_
_atom_site_aniso_label
_atom_site_aniso_U_11
_atom_site_aniso_U_22
_atom_site_aniso_U_33
_atom_site_aniso_U_23
_atom_site_aniso_U_13
_atom_site_aniso_U_12
Ni1 0.01141(7) 0.01123(7) 0.01530(7) -0.00159(6) 0.00078(5) 0.00069(5)
C2 0.0162(6) 0.0163(5) 0.0178(6) -0.0021(4) 0.0026(4) -0.0039(4)
C3 0.0190(6) 0.0142(5) 0.0151(5) 0.0004(4) 0.0025(4) -0.0020(4)
C4 0.0275(7) 0.0195(6) 0.0212(6) 0.0048(5) 0.0052(5) 0.0017(5)
C5 0.0375(9) 0.0274(7) 0.0245(7) 0.0110(6) 0.0086(7) 0.0011(7)
C6 0.0342(8) 0.0322(8) 0.0244(7) 0.0066(6) 0.0126(6) -0.0043(7)
C7 0.0249(7) 0.0261(7) 0.0232(7) -0.0007(6) 0.0106(5) -0.0026(6)
N8 0.0124(5) 0.0155(5) 0.0175(5) -0.0030(4) 0.0025(4) -0.0013(4)
C9 0.0135(5) 0.0216(6) 0.0224(6) -0.0055(5) 0.0011(5) -0.0007(5)
O10 0.0150(5) 0.0324(6) 0.0406(7) -0.0018(5) 0.0092(5) -0.0006(4)
C11 0.0146(5) 0.0125(5) 0.0156(5) -0.0013(4) 0.0015(4) -0.0011(4)
N12 0.0150(5) 0.0119(5) 0.0139(5) -0.0001(4) 0.0025(4) 0.0001(4)
C13 0.0162(6) 0.0141(5) 0.0136(5) 0.0013(4) 0.0031(4) 0.0013(4)
C14 0.0229(6) 0.0143(6) 0.0150(6) -0.0014(5) 0.0018(5) 0.0012(5)
N15 0.0170(5) 0.0166(5) 0.0199(5) -0.0011(4) -0.0002(4) -0.0019(4)
C16 0.0215(7) 0.0208(6) 0.0216(6) -0.0002(5) -0.0052(5) -0.0026(5)
C17 0.0240(7) 0.0220(7) 0.0229(6) 0.0051(5) -0.0045(5) -0.0026(5)
C18 0.0331(8) 0.0348(8) 0.0250(7) 0.0071(6) -0.0054(7) 0.0032(7)
C19 0.0221(7) 0.0206(7) 0.0246(7) -0.0056(5) 0.0047(5) -0.0048(5)
C20 0.0236(7) 0.0234(7) 0.0266(7) -0.0014(6) 0.0049(6) -0.0061(6)
C21 0.0299(8) 0.0228(7) 0.0367(9) -0.0045(6) 0.0053(7) -0.0063(6)
C22 0.0143(5) 0.0152(5) 0.0154(5) 0.0019(4) -0.0020(4) -0.0005(5)
O23 0.0197(5) 0.0215(5) 0.0175(5) 0.0031(4) 0.0020(4) -0.0036(4)
O24 0.0165(4) 0.0129(4) 0.0196(4) 0.0006(3) 0.0013(3) 0.0006(3)
C25 0.0161(6) 0.0155(5) 0.0201(6) -0.0057(4) -0.0029(5) -0.0006(4)
C26 0.0190(6) 0.0258(7) 0.0241(6) -0.0074(5) 0.0004(5) 0.0044(5)
C27 0.0269(8) 0.0342(8) 0.0228(7) -0.0029(6) 0.0032(6) -0.0011(6)
C28 0.0276(7) 0.0303(8) 0.0242(7) 0.0038(6) -0.0028(6) 0.0000(7)
C29 0.0187(6) 0.0236(7) 0.0293(7) 0.0007(6) -0.0030(5) 0.0030(6)
C30 0.0148(6) 0.0197(6) 0.0225(6) -0.0035(5) -0.0012(5) -0.0004(5)
C31 0.0178(6) 0.0143(5) 0.0232(6) -0.0046(4) -0.0044(5) 0.0008(5)
N32 0.0126(5) 0.0148(5) 0.0196(5) -0.0029(4) -0.0020(4) 0.0026(4)
C33 0.0115(5) 0.0224(6) 0.0226(6) -0.0052(5) -0.0012(5) 0.0029(5)
C34 0.0179(7) 0.0399(9) 0.0307(8) -0.0004(7) -0.0096(6) 0.0018(6)
C35 0.0251(7) 0.0330(8) 0.0235(7) -0.0016(6) -0.0082(6) 0.0075(6)
C36 0.0219(7) 0.0195(6) 0.0238(7) 0.0008(5) -0.0031(5) 0.0077(5)
C37 0.0196(6) 0.0122(5) 0.0140(6) 0.0007(4) 0.0030(4) 0.0018(4)
C38 0.0267(7) 0.0147(6) 0.0182(6) -0.0005(5) 0.0008(5) 0.0005(5)
C39 0.0397(9) 0.0147(6) 0.0179(6) -0.0019(5) 0.0026(6) 0.0071(6)
C40 0.0327(8) 0.0227(7) 0.0215(7) 0.0015(5) 0.0054(6) 0.0138(6)
C41 0.0225(7) 0.0247(7) 0.0240(7) 0.0035(6) 0.0010(6) 0.0072(5)
C42 0.0210(6) 0.0170(6) 0.0190(6) 0.0012(4) 0.0009(5) 0.0011(5)

loop_
_atom_type_symbol
_atom_type_description
_atom_type_scat_dispersion_real
_atom_type_scat_dispersion_imag
_atom_type_scat_source
C C 0.0033 0.0016 'International Tables Vol C Tables 4.2.6.8 and 6.1.1.4'
H H 0.0000 0.0000 'International Tables Vol C Tables 4.2.6.8 and 6.1.1.4'
N N 0.0061 0.0033 'International Tables Vol C Tables 4.2.6.8 and 6.1.1.4'
Ni Ni 0.3393 1.1124 'International Tables Vol C Tables 4.2.6.8 and 6.1.1.4'
O O 0.0106 0.0060 'International Tables Vol C Tables 4.2.6.8 and 6.1.1.4'

loop_
_geom_angle_atom_site_label_1
_geom_angle_atom_site_label_2
_geom_angle_atom_site_label_3
_geom_angle
_geom_angle_site_symmetry_1
_geom_angle_site_symmetry_3
_geom_angle_publ_flag
N8 Ni1 O24 176.79(5) . . ?
N8 Ni1 N32 87.27(5) . . ?
N12 Ni1 N8 94.39(5) . . ?
N12 Ni1 O24 86.33(5) . . ?
N12 Ni1 N32 178.00(5) . . ?
O24 Ni1 N32 91.96(5) . . ?
C7 C2 C3 117.31(13) . . ?
N8 C2 C3 120.68(12) . . ?
N8 C2 C7 121.79(13) . . ?
C2 C3 C11 123.94(12) . . ?
C4 C3 C2 119.37(12) . . ?
C4 C3 C11 116.68(12) . . ?
C3 C4 H4 119.0 . . ?
C5 C4 C3 122.04(14) . . ?
C5 C4 H4 119.0 . . ?
C4 C5 H5 120.8 . . ?
C4 C5 C6 118.46(15) . . ?
C6 C5 H5 120.8 . . ?
C5 C6 H6 119.2 . . ?
C7 C6 C5 121.53(14) . . ?
C7 C6 H6 119.2 . . ?
C2 C7 H7 119.4 . . ?
C6 C7 C2 121.26(14) . . ?
C6 C7 H7 119.4 . . ?
C2 N8 Ni1 124.39(9) . . ?
C9 N8 Ni1 113.54(10) . . ?
C9 N8 C2 121.80(12) . . ?
N8 C9 C33 113.17(12) . . ?
O10 C9 N8 128.10(14) . . ?
O10 C9 C33 118.66(13) . . ?
C3 C11 C37 117.58(11) . . ?
N12 C11 C3 122.42(12) . . ?
N12 C11 C37 119.94(11) . . ?
C11 N12 Ni1 126.71(9) . . ?
C11 N12 C13 121.19(11) . . ?
C13 N12 Ni1 111.39(8) . . ?
N12 C13 H13 109.2 . . ?
N12 C13 C14 112.32(11) . . ?
N12 C13 C22 106.96(10) . . ?
C14 C13 H13 109.2 . . ?
C22 C13 H13 109.2 . . ?
C22 C13 C14 109.91(11) . . ?
C13 C14 H14A 108.8 . . ?
C13 C14 H14B 108.8 . . ?
H14A C14 H14B 107.7 . . ?
N15 C14 C13 113.88(11) . . ?
N15 C14 H14A 108.8 . . ?
N15 C14 H14B 108.8 . . ?
C14 N15 C16 112.51(11) . . ?
C14 N15 C19 112.98(11) . . ?
C19 N15 C16 111.17(12) . . ?
N15 C16 H16A 109.2 . . ?
N15 C16 H16B 109.2 . . ?
N15 C16 C17 112.07(11) . . ?
H16A C16 H16B 107.9 . . ?
C17 C16 H16A 109.2 . . ?
C17 C16 H16B 109.2 . . ?
C16 C17 H17A 109.1 . . ?
C16 C17 H17B 109.1 . . ?
C16 C17 C18 112.43(13) . . ?
H17A C17 H17B 107.8 . . ?
C18 C17 H17A 109.1 . . ?
C18 C17 H17B 109.1 . . ?
C17 C18 H18A 109.5 . . ?
C17 C18 H18B 109.5 . . ?
C17 C18 H18C 109.5 . . ?
H18A C18 H18B 109.5 . . ?
H18A C18 H18C 109.5 . . ?
H18B C18 H18C 109.5 . . ?
N15 C19 H19A 108.6 . . ?
N15 C19 H19B 108.6 . . ?
N15 C19 C20 114.71(13) . . ?
H19A C19 H19B 107.6 . . ?
C20 C19 H19A 108.6 . . ?
C20 C19 H19B 108.6 . . ?
C21 C20 C19 177.8(2) . . ?
C20 C21 H21 180.0 . . ?
O23 C22 C13 120.15(12) . . ?
O23 C22 O24 124.99(13) . . ?
O24 C22 C13 114.86(11) . . ?
C22 O24 Ni1 115.06(9) . . ?
C26 C25 C30 118.76(14) . . ?
C26 C25 C31 120.54(13) . . ?
C30 C25 C31 120.70(13) . . ?
C25 C26 H26 119.5 . . ?
C25 C26 C27 121.03(14) . . ?
C27 C26 H26 119.5 . . ?
C26 C27 H27 120.3 . . ?
C28 C27 C26 119.45(15) . . ?
C28 C27 H27 120.3 . . ?
C27 C28 H28 120.0 . . ?
C29 C28 C27 119.94(15) . . ?
C29 C28 H28 120.0 . . ?
C28 C29 H29 119.9 . . ?
C30 C29 C28 120.27(14) . . ?
C30 C29 H29 119.9 . . ?
C25 C30 H30 119.7 . . ?
C29 C30 C25 120.54(14) . . ?
C29 C30 H30 119.7 . . ?
C25 C31 H31A 108.7 . . ?
C25 C31 H31B 108.7 . . ?
H31A C31 H31B 107.6 . . ?
N32 C31 C25 114.18(11) . . ?
N32 C31 H31A 108.7 . . ?
N32 C31 H31B 108.7 . . ?
C31 N32 Ni1 110.30(8) . . ?
C31 N32 C33 113.78(11) . . ?
C31 N32 C36 109.09(11) . . ?
C33 N32 Ni1 104.88(8) . . ?
C33 N32 C36 104.24(11) . . ?
C36 N32 Ni1 114.49(9) . . ?
C9 C33 H33 109.6 . . ?
C9 C33 C34 111.32(13) . . ?
N32 C33 C9 111.06(11) . . ?
N32 C33 H33 109.6 . . ?
N32 C33 C34 105.53(12) . . ?
C34 C33 H33 109.6 . . ?
C33 C34 H34A 110.6 . . ?
C33 C34 H34B 110.6 . . ?
H34A C34 H34B 108.8 . . ?
C35 C34 C33 105.54(13) . . ?
C35 C34 H34A 110.6 . . ?
C35 C34 H34B 110.6 . . ?
C34 C35 H35A 111.1 . . ?
C34 C35 H35B 111.1 . . ?
H35A C35 H35B 109.0 . . ?
C36 C35 C34 103.46(12) . . ?
C36 C35 H35A 111.1 . . ?
C36 C35 H35B 111.1 . . ?
N32 C36 C35 102.93(12) . . ?
N32 C36 H36A 111.2 . . ?
N32 C36 H36B 111.2 . . ?
C35 C36 H36A 111.2 . . ?
C35 C36 H36B 111.2 . . ?
H36A C36 H36B 109.1 . . ?
C38 C37 C11 121.74(12) . . ?
C38 C37 C42 120.33(13) . . ?
C42 C37 C11 117.90(11) . . ?
C37 C38 H38 120.3 . . ?
C39 C38 C37 119.42(15) . . ?
C39 C38 H38 120.3 . . ?
C38 C39 H39 119.8 . . ?
C40 C39 C38 120.44(14) . . ?
C40 C39 H39 119.8 . . ?
C39 C40 H40 119.9 . . ?
C39 C40 C41 120.19(14) . . ?
C41 C40 H40 119.9 . . ?
C40 C41 H41 119.9 . . ?
C40 C41 C42 120.16(15) . . ?
C42 C41 H41 119.9 . . ?
C37 C42 H42 120.3 . . ?
C41 C42 C37 119.47(13) . . ?
C41 C42 H42 120.3 . . ?

loop_
_geom_bond_atom_site_label_1
_geom_bond_atom_site_label_2
_geom_bond_distance
_geom_bond_site_symmetry_2
_geom_bond_publ_flag
Ni1 N8 1.8585(12) . ?
Ni1 N12 1.8431(11) . ?
Ni1 O24 1.8642(10) . ?
Ni1 N32 1.9342(11) . ?
C2 C3 1.4203(19) . ?
C2 C7 1.4168(19) . ?
C2 N8 1.4001(18) . ?
C3 C4 1.4121(19) . ?
C3 C11 1.4608(17) . ?
C4 H4 0.9500 . ?
C4 C5 1.378(2) . ?
C5 H5 0.9500 . ?
C5 C6 1.383(3) . ?
C6 H6 0.9500 . ?
C6 C7 1.382(2) . ?
C7 H7 0.9500 . ?
N8 C9 1.3658(17) . ?
C9 O10 1.2310(18) . ?
C9 C33 1.516(2) . ?
C11 N12 1.2983(17) . ?
C11 C37 1.4975(18) . ?
N12 C13 1.4731(16) . ?
C13 H13 1.0000 . ?
C13 C14 1.5437(19) . ?
C13 C22 1.5281(19) . ?
C14 H14A 0.9900 . ?
C14 H14B 0.9900 . ?
C14 N15 1.4670(18) . ?
N15 C16 1.4739(18) . ?
N15 C19 1.4690(19) . ?
C16 H16A 0.9900 . ?
C16 H16B 0.9900 . ?
C16 C17 1.520(2) . ?
C17 H17A 0.9900 . ?
C17 H17B 0.9900 . ?
C17 C18 1.527(2) . ?
C18 H18A 0.9800 . ?
C18 H18B 0.9800 . ?
C18 H18C 0.9800 . ?
C19 H19A 0.9900 . ?
C19 H19B 0.9900 . ?
C19 C20 1.484(2) . ?
C20 C21 1.190(2) . ?
C21 H21 0.9500 . ?
C22 O23 1.2243(16) . ?
C22 O24 1.2984(16) . ?
C25 C26 1.394(2) . ?
C25 C30 1.3966(19) . ?
C25 C31 1.5104(19) . ?
C26 H26 0.9500 . ?
C26 C27 1.395(2) . ?
C27 H27 0.9500 . ?
C27 C28 1.393(2) . ?
C28 H28 0.9500 . ?
C28 C29 1.390(2) . ?
C29 H29 0.9500 . ?
C29 C30 1.388(2) . ?
C30 H30 0.9500 . ?
C31 H31A 0.9900 . ?
C31 H31B 0.9900 . ?
C31 N32 1.4970(17) . ?
N32 C33 1.4983(18) . ?
N32 C36 1.4984(18) . ?
C33 H33 1.0000 . ?
C33 C34 1.548(2) . ?
C34 H34A 0.9900 . ?
C34 H34B 0.9900 . ?
C34 C35 1.535(3) . ?
C35 H35A 0.9900 . ?
C35 H35B 0.9900 . ?
C35 C36 1.523(2) . ?
C36 H36A 0.9900 . ?
C36 H36B 0.9900 . ?
C37 C38 1.3946(18) . ?
C37 C42 1.397(2) . ?
C38 H38 0.9500 . ?
C38 C39 1.394(2) . ?
C39 H39 0.9500 . ?
C39 C40 1.383(3) . ?
C40 H40 0.9500 . ?
C40 C41 1.389(2) . ?
C41 H41 0.9500 . ?
C41 C42 1.395(2) . ?
C42 H42 0.9500 . ?

loop_
_geom_torsion_atom_site_label_1
_geom_torsion_atom_site_label_2
_geom_torsion_atom_site_label_3
_geom_torsion_atom_site_label_4
_geom_torsion
_geom_torsion_site_symmetry_1
_geom_torsion_site_symmetry_2
_geom_torsion_site_symmetry_3
_geom_torsion_site_symmetry_4
_geom_torsion_publ_flag
Ni1 N8 C9 O10 167.61(13) . . . . ?
Ni1 N8 C9 C33 -9.39(15) . . . . ?
Ni1 N12 C13 C14 -96.65(11) . . . . ?
Ni1 N12 C13 C22 24.01(12) . . . . ?
Ni1 N32 C33 C9 29.57(13) . . . . ?
Ni1 N32 C33 C34 -91.18(11) . . . . ?
Ni1 N32 C36 C35 71.17(13) . . . . ?
C2 C3 C4 C5 -1.0(2) . . . . ?
C2 C3 C11 N12 7.0(2) . . . . ?
C2 C3 C11 C37 -175.77(12) . . . . ?
C2 N8 C9 O10 -18.1(2) . . . . ?
C2 N8 C9 C33 164.85(12) . . . . ?
C3 C2 C7 C6 0.8(2) . . . . ?
C3 C2 N8 Ni1 -15.59(18) . . . . ?
C3 C2 N8 C9 170.82(13) . . . . ?
C3 C4 C5 C6 0.3(3) . . . . ?
C3 C11 N12 Ni1 14.81(19) . . . . ?
C3 C11 N12 C13 -175.74(12) . . . . ?
C3 C11 C37 C38 87.54(16) . . . . ?
C3 C11 C37 C42 -90.39(15) . . . . ?
C4 C3 C11 N12 -174.34(13) . . . . ?
C4 C3 C11 C37 2.89(18) . . . . ?
C4 C5 C6 C7 1.1(3) . . . . ?
C5 C6 C7 C2 -1.6(3) . . . . ?
C7 C2 C3 C4 0.5(2) . . . . ?
C7 C2 C3 C11 179.10(13) . . . . ?
C7 C2 N8 Ni1 158.95(11) . . . . ?
C7 C2 N8 C9 -14.6(2) . . . . ?
N8 Ni1 N12 C11 -27.52(12) . . . . ?
N8 Ni1 N12 C13 162.17(9) . . . . ?
N8 C2 C3 C4 175.25(13) . . . . ?
N8 C2 C3 C11 -6.1(2) . . . . ?
N8 C2 C7 C6 -173.91(15) . . . . ?
N8 C9 C33 N32 -14.56(16) . . . . ?
N8 C9 C33 C34 102.71(14) . . . . ?
C9 C33 C34 C35 -125.65(14) . . . . ?
O10 C9 C33 N32 168.13(13) . . . . ?
O10 C9 C33 C34 -74.60(17) . . . . ?
C11 C3 C4 C5 -179.74(15) . . . . ?
C11 N12 C13 C14 92.42(15) . . . . ?
C11 N12 C13 C22 -146.91(12) . . . . ?
C11 C37 C38 C39 -178.30(13) . . . . ?
C11 C37 C42 C41 178.22(12) . . . . ?
N12 Ni1 N8 C2 27.38(11) . . . . ?
N12 Ni1 N8 C9 -158.55(10) . . . . ?
N12 Ni1 O24 C22 12.67(10) . . . . ?
N12 C11 C37 C38 -95.15(16) . . . . ?
N12 C11 C37 C42 86.92(16) . . . . ?
N12 C13 C14 N15 67.06(14) . . . . ?
N12 C13 C22 O23 164.54(12) . . . . ?
N12 C13 C22 O24 -14.91(15) . . . . ?
C13 C14 N15 C16 134.08(12) . . . . ?
C13 C14 N15 C19 -99.02(14) . . . . ?
C13 C22 O24 Ni1 -1.00(14) . . . . ?
C14 C13 C22 O23 -73.27(16) . . . . ?
C14 C13 C22 O24 107.28(13) . . . . ?
C14 N15 C16 C17 -73.43(15) . . . . ?
C14 N15 C19 C20 -63.93(17) . . . . ?
N15 C16 C17 C18 -176.83(13) . . . . ?
C16 N15 C19 C20 63.66(17) . . . . ?
C19 N15 C16 C17 158.71(12) . . . . ?
C22 C13 C14 N15 -51.89(15) . . . . ?
O23 C22 O24 Ni1 179.59(11) . . . . ?
O24 Ni1 N12 C11 149.35(12) . . . . ?
O24 Ni1 N12 C13 -20.96(9) . . . . ?
C25 C26 C27 C28 0.4(2) . . . . ?
C25 C31 N32 Ni1 -53.33(14) . . . . ?
C25 C31 N32 C33 64.20(15) . . . . ?
C25 C31 N32 C36 -179.90(12) . . . . ?
C26 C25 C30 C29 1.4(2) . . . . ?
C26 C25 C31 N32 -92.14(15) . . . . ?
C26 C27 C28 C29 0.1(3) . . . . ?
C27 C28 C29 C30 0.1(2) . . . . ?
C28 C29 C30 C25 -0.9(2) . . . . ?
C30 C25 C26 C27 -1.2(2) . . . . ?
C30 C25 C31 N32 87.83(16) . . . . ?
C31 C25 C26 C27 178.81(13) . . . . ?
C31 C25 C30 C29 -178.60(13) . . . . ?
C31 N32 C33 C9 -91.05(13) . . . . ?
C31 N32 C33 C34 148.20(12) . . . . ?
C31 N32 C36 C35 -164.70(12) . . . . ?
N32 Ni1 N8 C2 -151.49(11) . . . . ?
N32 Ni1 N8 C9 22.58(10) . . . . ?
N32 Ni1 O24 C22 -168.38(10) . . . . ?
N32 C33 C34 C35 -5.06(16) . . . . ?
C33 N32 C36 C35 -42.82(14) . . . . ?
C33 C34 C35 C36 -20.69(17) . . . . ?
C34 C35 C36 N32 38.97(15) . . . . ?
C36 N32 C33 C9 150.23(11) . . . . ?
C36 N32 C33 C34 29.48(14) . . . . ?
C37 C11 N12 Ni1 -162.36(9) . . . . ?
C37 C11 N12 C13 7.09(18) . . . . ?
C37 C38 C39 C40 0.1(2) . . . . ?
C38 C37 C42 C41 0.3(2) . . . . ?
C38 C39 C40 C41 0.3(2) . . . . ?
C39 C40 C41 C42 -0.5(2) . . . . ?
C40 C41 C42 C37 0.2(2) . . . . ?
C42 C37 C38 C39 -0.4(2) . . . . ?
